data_2230201
loop_
_publ_author_name
'Ding, Shuai'
'Xia, Congjun'
'Ji, Yufei'
'Liu, Zhiliang'
'Ding, Yong'

_publ_section_title
;
 Bis[(2-pyridyl)(2-pyridylamino)methanolato]manganese(III) nitrate
;
_journal_coeditor_code ZK2005
_journal_issue 5
_journal_name_full 'Acta Crystallographica Section E'
_journal_page_first m622
_journal_page_last m623
_journal_paper_doi 10.1107/S1600536811014371
_journal_volume 67
_journal_year 2011
_chemical_formula_iupac '[Mn (C11 H10 N3 O)2] N O3'
_chemical_formula_moiety 'C22 H20 Mn N6 O2 +, N O3 -'
_chemical_formula_sum 'C22 H20 Mn N7 O5'
_chemical_formula_weight 517.39
_chemical_name_systematic
;
Bis[(2-pyridyl)(2-pyridylamino)methanolato]manganese(III) nitrate
;
_space_group_IT_number 14
_symmetry_cell_setting monoclinic
_symmetry_space_group_name_Hall '-P 2ybc'
_symmetry_space_group_name_H-M 'P 1 21/c 1'
_atom_sites_solution_hydrogens geom
_atom_sites_solution_primary direct
_atom_sites_solution_secondary difmap
_audit_creation_method SHELXL-97
_cell_angle_alpha 90.00
_cell_angle_beta 123.34(2)
_cell_angle_gamma 90.00
_cell_formula_units_Z 4
_cell_length_a 12.889(3)
_cell_length_b 10.931(2)
_cell_length_c 19.309(6)
_cell_measurement_reflns_used 3732
_cell_measurement_temperature 153(2)
_cell_measurement_theta_max 27.908
_cell_measurement_theta_min 1.894
_cell_volume 2272.7(11)
_computing_cell_refinement 'CrystalClear (Rigaku/MSC, 2005)'
_computing_data_collection 'CrystalClear (Rigaku/MSC, 2005)'
_computing_data_reduction 'CrystalClear (Rigaku/MSC, 2005)'
_computing_molecular_graphics 'DIAMOND (Brandenburg & Putz, 2006) and XP (Siemens, 1994)'
_computing_publication_material 'publCIF (Westrip, 2010)'
_computing_structure_refinement 'SHELXL97 (Sheldrick, 2008)'
_computing_structure_solution 'SHELXS97 (Sheldrick, 2008)'
_diffrn_ambient_temperature 153(2)
_diffrn_detector_area_resol_mean 7.31
_diffrn_measured_fraction_theta_full 0.996
_diffrn_measured_fraction_theta_max 0.996
_diffrn_measurement_device_type 'Rigaku Saturn CCD area-detector'
_diffrn_measurement_method '\w and \f'
_diffrn_radiation_monochromator graphite
_diffrn_radiation_source 'fine-focus sealed tube'
_diffrn_radiation_type MoK\a
_diffrn_radiation_wavelength 0.71073
_diffrn_reflns_av_R_equivalents 0.0213
_diffrn_reflns_av_sigmaI/netI 0.0210
_diffrn_reflns_limit_h_max 17
_diffrn_reflns_limit_h_min -13
_diffrn_reflns_limit_k_max 14
_diffrn_reflns_limit_k_min -13
_diffrn_reflns_limit_l_max 25
_diffrn_reflns_limit_l_min -25
_diffrn_reflns_number 16544
_diffrn_reflns_theta_full 28.53
_diffrn_reflns_theta_max 28.53
_diffrn_reflns_theta_min 1.89
_exptl_absorpt_coefficient_mu 0.631
_exptl_absorpt_correction_T_max 0.969
_exptl_absorpt_correction_T_min 0.963
_exptl_absorpt_correction_type multi-scan
_exptl_absorpt_process_details '(CrystalClear; Rigaku/MSC, 2005)'
_exptl_crystal_colour brown
_exptl_crystal_density_diffrn 1.512
_exptl_crystal_density_method 'not measured'
_exptl_crystal_description block
_exptl_crystal_F_000 1064
_exptl_crystal_size_max 0.1
_exptl_crystal_size_mid 0.05
_exptl_crystal_size_min 0.05
_refine_diff_density_max 1.122
_refine_diff_density_min -0.474
_refine_ls_extinction_method none
_refine_ls_goodness_of_fit_ref 1.066
_refine_ls_hydrogen_treatment constr
_refine_ls_matrix_type full
_refine_ls_number_parameters 316
_refine_ls_number_reflns 5743
_refine_ls_number_restraints 0
_refine_ls_restrained_S_all 1.066
_refine_ls_R_factor_all 0.0624
_refine_ls_R_factor_gt 0.0512
_refine_ls_shift/su_max 0.001
_refine_ls_shift/su_mean 0.000
_refine_ls_structure_factor_coef Fsqd
_refine_ls_weighting_details 'calc w=1/[\s^2^(Fo^2^)+(0.0910P)^2^+1.2493P] where P=(Fo^2^+2Fc^2^)/3'
_refine_ls_weighting_scheme calc
_refine_ls_wR_factor_gt 0.1543
_refine_ls_wR_factor_ref 0.1664
_reflns_number_gt 4648
_reflns_number_total 5743
_reflns_threshold_expression I>2\s(I)
_cod_data_source_file zk2005.cif
_cod_data_source_block I
_cod_original_cell_volume 2272.7(10)
_cod_original_sg_symbol_H-M 'P 21/c'
_cod_database_code 2230201
_cod_database_fobs_code 2230201

loop_
_symmetry_equiv_pos_as_xyz
'x, y, z'
'-x, y+1/2, -z+1/2'
'-x, -y, -z'
'x, -y-1/2, z-1/2'

loop_
_atom_site_type_symbol
_atom_site_label
_atom_site_fract_x
_atom_site_fract_y
_atom_site_fract_z
_atom_site_U_iso_or_equiv
_atom_site_adp_type
_atom_site_calc_flag
_atom_site_refinement_flags
_atom_site_occupancy
_atom_site_disorder_assembly
_atom_site_disorder_group
Mn Mn1 0.91585(3) 0.67947(3) 0.65817(2) 0.04290(14) Uani d . 1 . .
O O1 1.01651(17) 0.54585(15) 0.67793(11) 0.0507(4) Uani d . 1 . .
O O2 0.81804(17) 0.81050(16) 0.64742(13) 0.0530(4) Uani d . 1 . .
N N1 1.2075(2) 0.6381(2) 0.72255(14) 0.0541(5) Uani d . 1 . .
H H1 1.2780 0.6098 0.7351 0.065 Uiso d R 1 . .
N N2 0.6572(2) 0.7950(2) 0.50627(16) 0.0608(6) Uani d . 1 . .
H H2 0.5951 0.8410 0.4732 0.073 Uiso d R 1 . .
N N3 0.7563(2) 0.5819(2) 0.64167(13) 0.0501(5) Uani d . 1 . .
N N4 0.8165(2) 0.66973(18) 0.52595(14) 0.0485(5) Uani d . 1 . .
N N5 1.0588(2) 0.79115(19) 0.65910(12) 0.0459(4) Uani d . 1 . .
N N6 1.0294(2) 0.68841(18) 0.78880(13) 0.0461(4) Uani d . 1 . .
C C1 1.0262(3) 0.9030(2) 0.62310(17) 0.0554(6) Uani d . 1 . .
H H1A 0.9486 0.9339 0.6065 0.066 Uiso calc R 1 . .
C C2 1.1011(3) 0.9718(3) 0.6102(2) 0.0674(8) Uani d . 1 . .
H H2A 1.0760 1.0486 0.5857 0.081 Uiso calc R 1 . .
C C3 1.2157(3) 0.9253(3) 0.6342(2) 0.0710(8) Uani d . 1 . .
H H3 1.2687 0.9709 0.6257 0.085 Uiso calc R 1 . .
C C4 1.2511(3) 0.8141(3) 0.6699(2) 0.0597(7) Uani d . 1 . .
H H4 1.3276 0.7816 0.6852 0.072 Uiso calc R 1 . .
C C5 1.1708(2) 0.7481(2) 0.68361(15) 0.0474(5) Uani d . 1 . .
C C6 1.1368(2) 0.5659(2) 0.74488(15) 0.0479(5) Uani d . 1 . .
H H6 1.1777 0.4864 0.7648 0.058 Uiso calc R 1 . .
C C7 1.1348(2) 0.6272(2) 0.81495(15) 0.0453(5) Uani d . 1 . .
C C8 1.2290(3) 0.6237(3) 0.89677(17) 0.0557(6) Uani d . 1 . .
H H8 1.3017 0.5810 0.9138 0.067 Uiso calc R 1 . .
C C9 1.2149(3) 0.6842(3) 0.95381(19) 0.0637(7) Uani d . 1 . .
H H9 1.2775 0.6820 1.0099 0.076 Uiso calc R 1 . .
C C10 1.1077(3) 0.7475(3) 0.92669(19) 0.0670(8) Uani d . 1 . .
H H10 1.0966 0.7894 0.9641 0.080 Uiso calc R 1 . .
C C11 1.0163(3) 0.7485(3) 0.84341(18) 0.0571(6) Uani d . 1 . .
H H11 0.9437 0.7923 0.8249 0.068 Uiso calc R 1 . .
C C12 0.8687(3) 0.6069(3) 0.49241(18) 0.0605(7) Uani d . 1 . .
H H12 0.9378 0.5586 0.5273 0.073 Uiso calc R 1 . .
C C13 0.8261(3) 0.6101(3) 0.4106(2) 0.0727(9) Uani d . 1 . .
H H13 0.8643 0.5650 0.3898 0.087 Uiso calc R 1 . .
C C14 0.7234(4) 0.6832(3) 0.3591(2) 0.0752(9) Uani d . 1 . .
H H14 0.6922 0.6884 0.3028 0.090 Uiso calc R 1 . .
C C15 0.6696(3) 0.7461(3) 0.39065(18) 0.0637(7) Uani d . 1 . .
H H15 0.6019 0.7963 0.3565 0.076 Uiso calc R 1 . .
C C16 0.7153(2) 0.7364(2) 0.47519(16) 0.0507(6) Uani d . 1 . .
C C17 0.6923(2) 0.7859(3) 0.59136(18) 0.0541(6) Uani d . 1 . .
H H17 0.6442 0.8464 0.5999 0.065 Uiso calc R 1 . .
C C18 0.6618(3) 0.6604(3) 0.60818(18) 0.0539(6) Uani d . 1 . .
C C19 0.5459(3) 0.6273(4) 0.5890(2) 0.0768(9) Uani d . 1 . .
H H19 0.4810 0.6834 0.5665 0.092 Uiso calc R 1 . .
C C20 0.5287(4) 0.5062(4) 0.6047(3) 0.0914(12) Uani d . 1 . .
H H20 0.4521 0.4810 0.5935 0.110 Uiso calc R 1 . .
C C21 0.6239(4) 0.4266(4) 0.6359(2) 0.0792(10) Uani d . 1 . .
H H21 0.6129 0.3454 0.6449 0.095 Uiso calc R 1 . .
C C22 0.7368(3) 0.4663(3) 0.65425(18) 0.0625(7) Uani d . 1 . .
H H22 0.8023 0.4110 0.6763 0.075 Uiso calc R 1 . .
O O3 0.4514(3) 0.5305(4) 0.7831(3) 0.1256(13) Uani d . 1 . .
O O4 0.4849(5) 0.5147(5) 0.9012(3) 0.193(3) Uani d . 1 . .
O O5 0.5144(4) 0.3663(4) 0.8475(3) 0.1308(13) Uani d . 1 . .
N N7 0.4830(2) 0.4735(3) 0.84692(19) 0.0689(7) Uani d . 1 . .

loop_
_atom_site_aniso_label
_atom_site_aniso_U_11
_atom_site_aniso_U_22
_atom_site_aniso_U_33
_atom_site_aniso_U_12
_atom_site_aniso_U_13
_atom_site_aniso_U_23
Mn1 0.0444(2) 0.0363(2) 0.0444(2) 0.00432(13) 0.02212(17) -0.00227(13)
O1 0.0534(9) 0.0371(8) 0.0504(9) 0.0062(7) 0.0214(8) -0.0026(7)
O2 0.0506(9) 0.0411(9) 0.0653(11) 0.0031(7) 0.0306(9) -0.0091(8)
N1 0.0540(12) 0.0532(12) 0.0613(13) 0.0145(10) 0.0357(11) 0.0103(10)
N2 0.0547(12) 0.0543(13) 0.0662(14) 0.0160(10) 0.0287(11) 0.0123(11)
N3 0.0530(11) 0.0481(11) 0.0484(11) 0.0031(9) 0.0274(9) -0.0006(9)
N4 0.0534(11) 0.0406(10) 0.0499(11) 0.0042(8) 0.0275(10) -0.0014(8)
N5 0.0535(11) 0.0407(10) 0.0449(10) 0.0065(8) 0.0278(9) 0.0018(8)
N6 0.0521(11) 0.0401(10) 0.0481(10) 0.0009(8) 0.0288(9) 0.0025(8)
C1 0.0655(16) 0.0454(13) 0.0576(14) 0.0096(12) 0.0353(13) 0.0061(11)
C2 0.089(2) 0.0502(15) 0.0748(19) 0.0079(15) 0.0525(18) 0.0130(14)
C3 0.089(2) 0.0633(18) 0.084(2) -0.0020(16) 0.062(2) 0.0081(16)
C4 0.0639(16) 0.0626(17) 0.0637(17) 0.0020(13) 0.0420(14) -0.0004(13)
C5 0.0548(13) 0.0470(13) 0.0433(12) 0.0044(10) 0.0288(10) -0.0025(9)
C6 0.0503(12) 0.0384(11) 0.0491(12) 0.0090(10) 0.0234(10) 0.0040(9)
C7 0.0508(12) 0.0366(11) 0.0483(12) -0.0019(9) 0.0271(10) 0.0040(9)
C8 0.0529(14) 0.0542(15) 0.0511(14) -0.0022(12) 0.0229(11) 0.0059(11)
C9 0.0701(18) 0.0674(18) 0.0454(14) -0.0106(14) 0.0266(13) -0.0023(12)
C10 0.087(2) 0.0666(19) 0.0558(16) -0.0055(16) 0.0444(16) -0.0067(14)
C11 0.0685(16) 0.0524(15) 0.0614(16) 0.0036(12) 0.0427(14) 0.0024(12)
C12 0.0697(17) 0.0561(16) 0.0582(15) 0.0077(13) 0.0368(14) -0.0045(12)
C13 0.086(2) 0.075(2) 0.0596(17) 0.0011(17) 0.0414(17) -0.0122(15)
C14 0.090(2) 0.076(2) 0.0496(16) -0.0095(18) 0.0321(16) -0.0040(14)
C15 0.0597(16) 0.0601(17) 0.0523(15) -0.0043(13) 0.0187(13) 0.0059(12)
C16 0.0476(12) 0.0407(12) 0.0546(14) -0.0023(10) 0.0222(11) 0.0037(10)
C17 0.0489(13) 0.0466(13) 0.0672(16) 0.0091(11) 0.0322(12) -0.0013(12)
C18 0.0505(13) 0.0545(14) 0.0566(14) 0.0037(11) 0.0293(12) -0.0015(11)
C19 0.0529(16) 0.081(2) 0.092(2) 0.0022(16) 0.0371(17) 0.0055(19)
C20 0.072(2) 0.091(3) 0.112(3) -0.022(2) 0.050(2) -0.004(2)
C21 0.086(2) 0.067(2) 0.074(2) -0.0146(18) 0.0376(18) 0.0082(16)
C22 0.0710(18) 0.0527(15) 0.0560(15) 0.0021(13) 0.0300(14) 0.0075(12)
O3 0.088(2) 0.123(3) 0.140(3) 0.014(2) 0.046(2) 0.044(2)
O4 0.228(5) 0.236(5) 0.214(5) -0.173(4) 0.183(4) -0.163(4)
O5 0.141(3) 0.109(3) 0.160(4) 0.031(2) 0.094(3) 0.033(3)
N7 0.0434(12) 0.0718(18) 0.0776(18) -0.0087(12) 0.0245(12) 0.0023(14)

loop_
_atom_type_symbol
_atom_type_description
_atom_type_scat_dispersion_real
_atom_type_scat_dispersion_imag
_atom_type_scat_source
C C 0.0033 0.0016 'International Tables Vol C Tables 4.2.6.8 and 6.1.1.4'
H H 0.0000 0.0000 'International Tables Vol C Tables 4.2.6.8 and 6.1.1.4'
Mn Mn 0.3368 0.7283 'International Tables Vol C Tables 4.2.6.8 and 6.1.1.4'
N N 0.0061 0.0033 'International Tables Vol C Tables 4.2.6.8 and 6.1.1.4'
O O 0.0106 0.0060 'International Tables Vol C Tables 4.2.6.8 and 6.1.1.4'

loop_
_geom_angle_atom_site_label_1
_geom_angle_atom_site_label_2
_geom_angle_atom_site_label_3
_geom_angle_site_symmetry_1
_geom_angle_site_symmetry_3
_geom_angle
_geom_angle_publ_flag
O2 Mn1 O1 . . 175.06(9) y
O2 Mn1 N6 . . 94.63(8) y
O1 Mn1 N6 . . 80.96(8) y
O2 Mn1 N4 . . 88.88(9) y
O1 Mn1 N4 . . 95.67(8) y
N6 Mn1 N4 . . 174.62(8) y
O2 Mn1 N3 . . 80.32(8) y
O1 Mn1 N3 . . 98.18(8) y
N6 Mn1 N3 . . 100.15(8) y
N4 Mn1 N3 . . 84.45(9) y
O2 Mn1 N5 . . 95.03(8) y
O1 Mn1 N5 . . 86.97(8) y
N6 Mn1 N5 . . 86.39(8) y
N4 Mn1 N5 . . 89.24(8) y
N3 Mn1 N5 . . 172.21(8) y
C6 O1 Mn1 . . 111.44(14) ?
C17 O2 Mn1 . . 111.68(15) ?
C5 N1 C6 . . 124.5(2) ?
C5 N1 H1 . . 117.9 ?
C6 N1 H1 . . 117.6 ?
C16 N2 C17 . . 124.6(2) ?
C16 N2 H2 . . 117.6 ?
C17 N2 H2 . . 117.8 ?
C18 N3 C22 . . 119.0(3) ?
C18 N3 Mn1 . . 107.03(18) ?
C22 N3 Mn1 . . 133.9(2) ?
C16 N4 C12 . . 117.9(2) ?
C16 N4 Mn1 . . 123.43(18) ?
C12 N4 Mn1 . . 117.92(19) ?
C5 N5 C1 . . 118.1(2) ?
C5 N5 Mn1 . . 123.03(17) ?
C1 N5 Mn1 . . 118.31(18) ?
C11 N6 C7 . . 119.5(2) ?
C11 N6 Mn1 . . 131.58(19) ?
C7 N6 Mn1 . . 108.72(16) ?
C2 C1 N5 . . 123.1(3) ?
C2 C1 H1A . . 118.5 ?
N5 C1 H1A . . 118.5 ?
C1 C2 C3 . . 118.4(3) ?
C1 C2 H2A . . 120.8 ?
C3 C2 H2A . . 120.8 ?
C4 C3 C2 . . 120.2(3) ?
C4 C3 H3 . . 119.9 ?
C2 C3 H3 . . 119.9 ?
C3 C4 C5 . . 118.9(3) ?
C3 C4 H4 . . 120.6 ?
C5 C4 H4 . . 120.6 ?
N5 C5 N1 . . 119.2(2) ?
N5 C5 C4 . . 121.3(2) ?
N1 C5 C4 . . 119.4(2) ?
O1 C6 N1 . . 112.0(2) ?
O1 C6 C7 . . 110.0(2) ?
N1 C6 C7 . . 110.3(2) ?
O1 C6 H6 . . 108.1 ?
N1 C6 H6 . . 108.1 ?
C7 C6 H6 . . 108.1 ?
N6 C7 C8 . . 121.6(2) ?
N6 C7 C6 . . 113.2(2) ?
C8 C7 C6 . . 125.2(2) ?
C7 C8 C9 . . 119.1(3) ?
C7 C8 H8 . . 120.5 ?
C9 C8 H8 . . 120.5 ?
C10 C9 C8 . . 119.1(3) ?
C10 C9 H9 . . 120.5 ?
C8 C9 H9 . . 120.5 ?
C9 C10 C11 . . 119.2(3) ?
C9 C10 H10 . . 120.4 ?
C11 C10 H10 . . 120.4 ?
N6 C11 C10 . . 121.5(3) ?
N6 C11 H11 . . 119.2 ?
C10 C11 H11 . . 119.2 ?
N4 C12 C13 . . 123.7(3) ?
N4 C12 H12 . . 118.2 ?
C13 C12 H12 . . 118.2 ?
C12 C13 C14 . . 117.7(3) ?
C12 C13 H13 . . 121.1 ?
C14 C13 H13 . . 121.1 ?
C15 C14 C13 . . 119.8(3) ?
C15 C14 H14 . . 120.1 ?
C13 C14 H14 . . 120.1 ?
C14 C15 C16 . . 120.0(3) ?
C14 C15 H15 . . 120.0 ?
C16 C15 H15 . . 120.0 ?
N4 C16 N2 . . 119.2(2) ?
N4 C16 C15 . . 120.8(3) ?
N2 C16 C15 . . 120.0(3) ?
O2 C17 N2 . . 111.9(2) ?
O2 C17 C18 . . 109.7(2) ?
N2 C17 C18 . . 110.5(2) ?
O2 C17 H17 . . 108.2 ?
N2 C17 H17 . . 108.2 ?
C18 C17 H17 . . 108.2 ?
N3 C18 C19 . . 121.9(3) ?
N3 C18 C17 . . 114.4(2) ?
C19 C18 C17 . . 123.6(3) ?
C18 C19 C20 . . 117.9(3) ?
C18 C19 H19 . . 121.1 ?
C20 C19 H19 . . 121.1 ?
C21 C20 C19 . . 119.6(3) ?
C21 C20 H20 . . 120.2 ?
C19 C20 H20 . . 120.2 ?
C20 C21 C22 . . 119.3(3) ?
C20 C21 H21 . . 120.3 ?
C22 C21 H21 . . 120.3 ?
N3 C22 C21 . . 122.2(3) ?
N3 C22 H22 . . 118.9 ?
C21 C22 H22 . . 118.9 ?
O4 N7 O3 . . 123.5(5) ?
O4 N7 O5 . . 122.0(5) ?
O3 N7 O5 . . 114.5(4) ?

loop_
_geom_bond_atom_site_label_1
_geom_bond_atom_site_label_2
_geom_bond_site_symmetry_2
_geom_bond_distance
_geom_bond_publ_flag
Mn1 O2 . 1.8428(17) y
Mn1 O1 . 1.8488(17) y
Mn1 N6 . 2.111(2) y
Mn1 N4 . 2.139(2) y
Mn1 N3 . 2.179(2) y
Mn1 N5 . 2.202(2) y
O1 C6 . 1.385(3) ?
O2 C17 . 1.393(3) ?
N1 C5 . 1.358(3) ?
N1 C6 . 1.439(3) ?
N1 H1 . 0.8600 ?
N2 C16 . 1.352(4) ?
N2 C17 . 1.448(4) ?
N2 H2 . 0.8601 ?
N3 C18 . 1.332(3) ?
N3 C22 . 1.336(4) ?
N4 C16 . 1.337(3) ?
N4 C12 . 1.351(3) ?
N5 C5 . 1.333(3) ?
N5 C1 . 1.354(3) ?
N6 C11 . 1.329(3) ?
N6 C7 . 1.339(3) ?
C1 C2 . 1.350(4) ?
C1 H1A . 0.9300 ?
C2 C3 . 1.380(5) ?
C2 H2A . 0.9300 ?
C3 C4 . 1.348(4) ?
C3 H3 . 0.9300 ?
C4 C5 . 1.401(4) ?
C4 H4 . 0.9300 ?
C6 C7 . 1.523(3) ?
C6 H6 . 0.9800 ?
C7 C8 . 1.365(4) ?
C8 C9 . 1.380(4) ?
C8 H8 . 0.9300 ?
C9 C10 . 1.366(5) ?
C9 H9 . 0.9300 ?
C10 C11 . 1.375(4) ?
C10 H10 . 0.9300 ?
C11 H11 . 0.9300 ?
C12 C13 . 1.358(4) ?
C12 H12 . 0.9300 ?
C13 C14 . 1.390(5) ?
C13 H13 . 0.9300 ?
C14 C15 . 1.338(5) ?
C14 H14 . 0.9300 ?
C15 C16 . 1.402(4) ?
C15 H15 . 0.9300 ?
C17 C18 . 1.511(4) ?
C17 H17 . 0.9800 ?
C18 C19 . 1.376(4) ?
C19 C20 . 1.401(6) ?
C19 H19 . 0.9300 ?
C20 C21 . 1.346(6) ?
C20 H20 . 0.9300 ?
C21 C22 . 1.365(5) ?
C21 H21 . 0.9300 ?
C22 H22 . 0.9300 ?
O3 N7 . 1.233(4) ?
O4 N7 . 1.129(4) ?
O5 N7 . 1.237(5) ?

loop_
_geom_hbond_atom_site_label_D
_geom_hbond_atom_site_label_H
_geom_hbond_atom_site_label_A
_geom_hbond_site_symmetry_A
_geom_hbond_distance_DH
_geom_hbond_distance_HA
_geom_hbond_distance_DA
_geom_hbond_angle_DHA
N1 H1 O3 1_655 0.86 2.08 2.931(4) 170.5
N2 H2 O4 4_575 0.86 2.07 2.902(4) 164.0

loop_
_geom_torsion_atom_site_label_1
_geom_torsion_atom_site_label_2
_geom_torsion_atom_site_label_3
_geom_torsion_atom_site_label_4
_geom_torsion_site_symmetry_1
_geom_torsion_site_symmetry_2
_geom_torsion_site_symmetry_3
_geom_torsion_site_symmetry_4
_geom_torsion
_geom_torsion_publ_flag
O2 Mn1 O1 C6 . . . . -62.4(10) ?
N6 Mn1 O1 C6 . . . . -35.28(17) ?
N4 Mn1 O1 C6 . . . . 140.48(17) ?
N3 Mn1 O1 C6 . . . . -134.33(17) ?
N5 Mn1 O1 C6 . . . . 51.54(17) ?
O1 Mn1 O2 C17 . . . . -108.0(10) ?
N6 Mn1 O2 C17 . . . . -134.89(19) ?
N4 Mn1 O2 C17 . . . . 49.19(19) ?
N3 Mn1 O2 C17 . . . . -35.37(19) ?
N5 Mn1 O2 C17 . . . . 138.33(19) ?
O2 Mn1 N3 C18 . . . . 18.63(18) ?
O1 Mn1 N3 C18 . . . . -166.13(18) ?
N6 Mn1 N3 C18 . . . . 111.65(18) ?
N4 Mn1 N3 C18 . . . . -71.18(18) ?
N5 Mn1 N3 C18 . . . . -35.1(6) ?
O2 Mn1 N3 C22 . . . . -165.0(3) ?
O1 Mn1 N3 C22 . . . . 10.2(3) ?
N6 Mn1 N3 C22 . . . . -72.0(3) ?
N4 Mn1 N3 C22 . . . . 105.2(3) ?
N5 Mn1 N3 C22 . . . . 141.3(5) ?
O2 Mn1 N4 C16 . . . . -7.8(2) ?
O1 Mn1 N4 C16 . . . . 170.3(2) ?
N6 Mn1 N4 C16 . . . . -138.6(8) ?
N3 Mn1 N4 C16 . . . . 72.6(2) ?
N5 Mn1 N4 C16 . . . . -102.8(2) ?
O2 Mn1 N4 C12 . . . . 162.2(2) ?
O1 Mn1 N4 C12 . . . . -19.7(2) ?
N6 Mn1 N4 C12 . . . . 31.3(9) ?
N3 Mn1 N4 C12 . . . . -117.4(2) ?
N5 Mn1 N4 C12 . . . . 67.1(2) ?
O2 Mn1 N5 C5 . . . . 164.94(19) ?
O1 Mn1 N5 C5 . . . . -10.53(19) ?
N6 Mn1 N5 C5 . . . . 70.60(19) ?
N4 Mn1 N5 C5 . . . . -106.25(19) ?
N3 Mn1 N5 C5 . . . . -142.1(5) ?
O2 Mn1 N5 C1 . . . . -24.0(2) ?
O1 Mn1 N5 C1 . . . . 160.53(19) ?
N6 Mn1 N5 C1 . . . . -118.35(19) ?
N4 Mn1 N5 C1 . . . . 64.80(19) ?
N3 Mn1 N5 C1 . . . . 28.9(7) ?
O2 Mn1 N6 C11 . . . . 13.3(2) ?
O1 Mn1 N6 C11 . . . . -164.4(2) ?
N4 Mn1 N6 C11 . . . . 143.9(8) ?
N3 Mn1 N6 C11 . . . . -67.7(2) ?
N5 Mn1 N6 C11 . . . . 108.1(2) ?
O2 Mn1 N6 C7 . . . . -161.26(16) ?
O1 Mn1 N6 C7 . . . . 20.99(16) ?
N4 Mn1 N6 C7 . . . . -30.6(9) ?
N3 Mn1 N6 C7 . . . . 117.77(16) ?
N5 Mn1 N6 C7 . . . . -66.51(16) ?
C5 N5 C1 C2 . . . . 0.8(4) ?
Mn1 N5 C1 C2 . . . . -170.7(2) ?
N5 C1 C2 C3 . . . . 0.6(5) ?
C1 C2 C3 C4 . . . . -0.2(5) ?
C2 C3 C4 C5 . . . . -1.3(5) ?
C1 N5 C5 N1 . . . . 177.7(2) ?
Mn1 N5 C5 N1 . . . . -11.3(3) ?
C1 N5 C5 C4 . . . . -2.4(4) ?
Mn1 N5 C5 C4 . . . . 168.7(2) ?
C6 N1 C5 N5 . . . . -4.3(4) ?
C6 N1 C5 C4 . . . . 175.8(2) ?
C3 C4 C5 N5 . . . . 2.7(4) ?
C3 C4 C5 N1 . . . . -177.4(3) ?
Mn1 O1 C6 N1 . . . . -80.4(2) ?
Mn1 O1 C6 C7 . . . . 42.7(2) ?
C5 N1 C6 O1 . . . . 53.1(3) ?
C5 N1 C6 C7 . . . . -69.9(3) ?
C11 N6 C7 C8 . . . . 0.9(4) ?
Mn1 N6 C7 C8 . . . . 176.2(2) ?
C11 N6 C7 C6 . . . . -178.6(2) ?
Mn1 N6 C7 C6 . . . . -3.2(2) ?
O1 C6 C7 N6 . . . . -23.8(3) ?
N1 C6 C7 N6 . . . . 100.3(2) ?
O1 C6 C7 C8 . . . . 156.8(2) ?
N1 C6 C7 C8 . . . . -79.1(3) ?
N6 C7 C8 C9 . . . . 0.3(4) ?
C6 C7 C8 C9 . . . . 179.6(3) ?
C7 C8 C9 C10 . . . . -0.9(4) ?
C8 C9 C10 C11 . . . . 0.5(5) ?
C7 N6 C11 C10 . . . . -1.3(4) ?
Mn1 N6 C11 C10 . . . . -175.4(2) ?
C9 C10 C11 N6 . . . . 0.6(5) ?
C16 N4 C12 C13 . . . . 1.7(5) ?
Mn1 N4 C12 C13 . . . . -168.8(3) ?
N4 C12 C13 C14 . . . . 0.5(5) ?
C12 C13 C14 C15 . . . . -0.7(5) ?
C13 C14 C15 C16 . . . . -1.2(5) ?
C12 N4 C16 N2 . . . . 176.5(3) ?
Mn1 N4 C16 N2 . . . . -13.5(3) ?
C12 N4 C16 C15 . . . . -3.6(4) ?
Mn1 N4 C16 C15 . . . . 166.3(2) ?
C17 N2 C16 N4 . . . . -3.6(4) ?
C17 N2 C16 C15 . . . . 176.5(3) ?
C14 C15 C16 N4 . . . . 3.5(4) ?
C14 C15 C16 N2 . . . . -176.6(3) ?
Mn1 O2 C17 N2 . . . . -77.3(2) ?
Mn1 O2 C17 C18 . . . . 45.6(3) ?
C16 N2 C17 O2 . . . . 52.2(4) ?
C16 N2 C17 C18 . . . . -70.3(3) ?
C22 N3 C18 C19 . . . . 2.5(4) ?
Mn1 N3 C18 C19 . . . . 179.5(3) ?
C22 N3 C18 C17 . . . . -176.0(2) ?
Mn1 N3 C18 C17 . . . . 1.0(3) ?
O2 C17 C18 N3 . . . . -28.3(3) ?
N2 C17 C18 N3 . . . . 95.6(3) ?
O2 C17 C18 C19 . . . . 153.3(3) ?
N2 C17 C18 C19 . . . . -82.9(4) ?
N3 C18 C19 C20 . . . . -1.0(5) ?
C17 C18 C19 C20 . . . . 177.3(3) ?
C18 C19 C20 C21 . . . . -1.3(6) ?
C19 C20 C21 C22 . . . . 2.0(6) ?
C18 N3 C22 C21 . . . . -1.7(4) ?
Mn1 N3 C22 C21 . . . . -177.7(2) ?
C20 C21 C22 N3 . . . . -0.5(6) ?
